data_7133278
loop_
_publ_author_name
'Pearce, Kyle G.'
'Neale, Samuel E.'
'Mahon, Mary F.'
'McMullin, Claire L.'
'Hill, Michael S.'

_publ_section_title
;
 Alkali metal reduction of crown ether encapsulated alkali metal cations.
;
_journal_issue 64
_journal_name_full 'Chemical communications (Cambridge, England)'
_journal_page_first 8391
_journal_page_last 8394
_journal_paper_doi 10.1039/d4cc02725f
_journal_volume 60
_journal_year 2024
_chemical_formula_moiety 'C18 H36 K O9, C30 H50 Be Cl N2 Si2'
_chemical_formula_sum 'C48 H86 Be Cl K N2 O9 Si2'
_chemical_formula_weight 974.92
_space_group_crystal_system monoclinic
_space_group_IT_number 14
_space_group_name_Hall '-P 2yn'
_space_group_name_H-M_alt 'P 1 21/n 1'
_atom_sites_solution_hydrogens mixed
_atom_sites_solution_primary dual
_audit_creation_date 2024-05-19
_audit_creation_method
;
Olex2 1.5
(compiled 2024.02.16 svn.r378c4104 for OlexSys, GUI svn.r6928)
;
_audit_update_record
;
2024-05-19 deposited with the CCDC.	2024-07-02 downloaded from the CCDC.
;
_cell_angle_alpha 90
_cell_angle_beta 92.1130(10)
_cell_angle_gamma 90
_cell_formula_units_Z 4
_cell_length_a 10.53220(10)
_cell_length_b 21.8852(2)
_cell_length_c 24.2440(2)
_cell_measurement_reflns_used 25645
_cell_measurement_temperature 150.01(10)
_cell_measurement_theta_max 72.5180
_cell_measurement_theta_min 4.1540
_cell_volume 5584.43(9)
_computing_cell_refinement 'CrysAlisPro 1.171.39.46 (Rigaku OD, 2018)'
_computing_data_collection 'CrysAlisPro 1.171.39.46 (Rigaku OD, 2018)'
_computing_data_reduction 'CrysAlisPro 1.171.39.46 (Rigaku OD, 2018)'
_computing_molecular_graphics 'Olex2 1.5 (Dolomanov et al., 2009)'
_computing_publication_material 'Olex2 1.5 (Dolomanov et al., 2009)'
_computing_structure_refinement 'SHELXL 2019/3 (Sheldrick, 2015)'
_computing_structure_solution 'SHELXT 2018/2 (Sheldrick, 2018)'
_diffrn_ambient_temperature 150.01(10)
_diffrn_detector_area_resol_mean 8.1150
_diffrn_detector_type EosS2
_diffrn_measured_fraction_theta_full 1.000
_diffrn_measured_fraction_theta_max 0.996
_diffrn_measurement_device 'four-circle diffractometer'
_diffrn_measurement_device_type 'SuperNova, Dual, Cu at home/near, EosS2'
_diffrn_measurement_method '\w scans'
_diffrn_radiation_type CuK\a
_diffrn_radiation_wavelength 1.54184
_diffrn_reflns_av_R_equivalents 0.0358
_diffrn_reflns_av_unetI/netI 0.0219
_diffrn_reflns_Laue_measured_fraction_full 1.000
_diffrn_reflns_Laue_measured_fraction_max 0.996
_diffrn_reflns_limit_h_max 12
_diffrn_reflns_limit_h_min -12
_diffrn_reflns_limit_k_max 27
_diffrn_reflns_limit_k_min -27
_diffrn_reflns_limit_l_max 17
_diffrn_reflns_limit_l_min -29
_diffrn_reflns_number 75169
_diffrn_reflns_point_group_measured_fraction_full 1.000
_diffrn_reflns_point_group_measured_fraction_max 0.996
_diffrn_reflns_theta_full 67.684
_diffrn_reflns_theta_max 72.720
_diffrn_reflns_theta_min 3.649
_exptl_absorpt_coefficient_mu 2.081
_exptl_absorpt_correction_T_max 1.00000
_exptl_absorpt_correction_T_min 0.81170
_exptl_absorpt_correction_type multi-scan
_exptl_absorpt_process_details
;
CrysAlisPro 1.171.39.46 (Rigaku Oxford Diffraction, 2018)
Empirical absorption correction using spherical harmonics,
 implemented in SCALE3 ABSPACK scaling algorithm.
;
_exptl_crystal_colour colourless
_exptl_crystal_colour_primary colourless
_exptl_crystal_density_diffrn 1.160
_exptl_crystal_description block
_exptl_crystal_F_000 2112
_exptl_crystal_size_max 0.273
_exptl_crystal_size_mid 0.15
_exptl_crystal_size_min 0.099
_refine_diff_density_max 0.279
_refine_diff_density_min -0.446
_refine_diff_density_rms 0.036
_refine_ls_extinction_method none
_refine_ls_goodness_of_fit_ref 1.024
_refine_ls_hydrogen_treatment mixed
_refine_ls_matrix_type full
_refine_ls_number_parameters 762
_refine_ls_number_reflns 11053
_refine_ls_number_restraints 558
_refine_ls_restrained_S_all 1.022
_refine_ls_R_factor_all 0.0431
_refine_ls_R_factor_gt 0.0378
_refine_ls_shift/su_max 0.001
_refine_ls_shift/su_mean 0.000
_refine_ls_structure_factor_coef Fsqd
_refine_ls_weighting_details 'w=1/[\s^2^(Fo^2^)+(0.0587P)^2^+1.2863P] where P=(Fo^2^+2Fc^2^)/3'
_refine_ls_weighting_scheme calc
_refine_ls_wR_factor_gt 0.1020
_refine_ls_wR_factor_ref 0.1068
_reflns_Friedel_coverage 0.000
_reflns_number_gt 9789
_reflns_number_total 11053
_reflns_threshold_expression 'I > 2\s(I)'
_cod_data_source_file d4cc02725f2.cif
_cod_data_source_block s22msh61-cpd-8
_cod_depositor_comments 'Adding full bibliography for 7133277--7133282.cif.'
_cod_database_code 7133278
_shelx_shelxl_version_number 2019/3
_shelx_space_group_comment
;
The symmetry employed for this shelxl refinement is uniquely defined
by the following loop, which should always be used as a source of
symmetry information in preference to the above space-group names.
They are only intended as comments.
;
_shelx_estimated_absorpt_t_max 0.820
_shelx_estimated_absorpt_t_min 0.600
_olex2_refinement_description
;
1. Fixed Uiso
 At 1.2 times of:
  All C(H) groups, All C(H,H) groups
 At 1.5 times of:
  All C(H,H,H) groups
2. Restrained distances
 O3A-C35A \\sim O3-C34 \\sim O3-C35 \\sim O4A-C36A \\sim O4A-C37A \\sim O4-C36
\\sim O4-C37 \\sim O5A-C38A
 \\sim O5A-C39A \\sim O5-C38 \\sim O5-C39 \\sim O6A-C40A \\sim O6-C41 \\sim
O6-C40 \\sim O6A-C41A \\sim O1A-
 C42A \\sim O1A-C31A \\sim O1-C42 \\sim O1-C31 \\sim O10-C32A \\sim O10-C33A
\\sim O2-C32 \\sim O2-C33 
 O3A-C34A
 with sigma of 0.005
 C36A-C35A \\sim C36-C35 \\sim C38A-C37A \\sim C38-C37 \\sim C40A-C39A \\sim
C40-C39 \\sim C42A-C41A 
 C42-C41 \\sim C32A-C31A \\sim C32-C31 \\sim C34A-C33A \\sim C34-C33
 with sigma of 0.005
3. Uiso/Uaniso restraints and constraints
C31 \\sim C32 \\sim C33 \\sim C34 \\sim C35 \\sim C36 \\sim C37 \\sim C38 \\sim
C39 \\sim C40 \\sim C41 \\sim C42 \\sim C31A \\sim C32A \\sim C33A \\sim C34A
\\sim C35A \\sim C36A \\sim C37A \\sim C38A \\sim C39A \\sim C40A \\sim C41A
\\sim C42A: within 2A with sigma of 0.02 and sigma for terminal atoms of 0.01
within 2A
4. Others
 Fixed Sof: O1(0.65) O2(0.65) O3(0.65) O4(0.65) O5(0.65) O6(0.65) C31(0.65)
 H31A(0.65) H31B(0.65) C32(0.65) H32A(0.65) H32B(0.65) C33(0.65) H33A(0.65)
 H33B(0.65) C34(0.65) H34A(0.65) H34B(0.65) C35(0.65) H35A(0.65) H35B(0.65)
 C36(0.65) H36A(0.65) H36B(0.65) C37(0.65) H37A(0.65) H37B(0.65) C38(0.65)
 H38A(0.65) H38B(0.65) C39(0.65) H39A(0.65) H39B(0.65) C40(0.65) H40A(0.65)
 H40B(0.65) C41(0.65) H41A(0.65) H41B(0.65) C42(0.65) H42A(0.65) H42B(0.65)
 O1A(0.35) O3A(0.35) O4A(0.35) O5A(0.35) O6A(0.35) O10(0.35) C31A(0.35)
 H31C(0.35) H31D(0.35) C32A(0.35) H32C(0.35) H32D(0.35) C33A(0.35) H33C(0.35)
 H33D(0.35) C34A(0.35) H34C(0.35) H34D(0.35) C35A(0.35) H35C(0.35) H35D(0.35)
 C36A(0.35) H36C(0.35) H36D(0.35) C37A(0.35) H37C(0.35) H37D(0.35) C38A(0.35)
 H38C(0.35) H38D(0.35) C39A(0.35) H39C(0.35) H39D(0.35) C40A(0.35) H40C(0.35)
 H40D(0.35) C41A(0.35) H41C(0.35) H41D(0.35) C42A(0.35) H42C(0.35) H42D(0.35)
5.a Ternary CH refined with riding coordinates:
 C11(H11), C14(H14), C25(H25), C28(H28)
5.b Secondary CH2 refined with riding coordinates:
 C43(H43A,H43B), C44(H44A,H44B), C45(H45A,H45B), C46(H46A,H46B), C47(H47A,
 H47B), C48(H48A,H48B), C31(H31A,H31B), C32(H32A,H32B), C33(H33A,H33B),
 C34(H34A,H34B), C35(H35A,H35B), C36(H36A,H36B), C37(H37A,H37B), C38(H38A,H38B),
  C39(H39A,H39B), C40(H40A,H40B), C41(H41A,H41B), C42(H42A,H42B), C31A(H31C,
 H31D), C32A(H32C,H32D), C33A(H33C,H33D), C34A(H34C,H34D), C35A(H35C,H35D),
 C36A(H36C,H36D), C37A(H37C,H37D), C38A(H38C,H38D), C39A(H39C,H39D), C40A(H40C,
 H40D), C41A(H41C,H41D), C42A(H42C,H42D), C1(H1A,H1B), C2(H2A,H2B)
5.c Aromatic/amide H refined with riding coordinates:
 C7(H7), C8(H8), C9(H9), C21(H21), C22(H22), C23(H23)
5.d Idealised Me refined as rotating group:
 C3(H3A,H3B,H3C), C4(H4A,H4B,H4C), C12(H12A,H12B,H12C), C13(H13A,H13B,H13C),
 C15(H15A,H15B,H15C), C16(H16A,H16B,H16C), C17(H17A,H17B,H17C), C26(H26A,H26B,
 H26C), C27(H27A,H27B,H27C), C29(H29A,H29B,H29C), C30(H30A,H30B,H30C)
;
_olex2_submission_special_instructions 'No special instructions were received'

loop_
_space_group_symop_operation_xyz
'x, y, z'
'-x+1/2, y+1/2, -z+1/2'
'-x, -y, -z'
'x-1/2, -y-1/2, z-1/2'

loop_
_atom_site_label
_atom_site_type_symbol
_atom_site_fract_x
_atom_site_fract_y
_atom_site_fract_z
_atom_site_U_iso_or_equiv
_atom_site_adp_type
_atom_site_occupancy
_atom_site_site_symmetry_order
_atom_site_calc_flag
_atom_site_refinement_flags_posn
_atom_site_refinement_flags_adp
_atom_site_refinement_flags_occupancy
_atom_site_disorder_assembly
_atom_site_disorder_group
K1 K 0.28723(3) 0.32718(2) 0.52354(2) 0.03941(9) Uani 1 1 d . . . . .
O7 O 0.37929(17) 0.36903(6) 0.42533(5) 0.0675(4) Uani 1 1 d . . . . .
O8 O 0.21579(13) 0.45071(7) 0.47290(6) 0.0623(3) Uani 1 1 d . . . . .
O9 O 0.38042(15) 0.57836(6) 0.53417(5) 0.0610(3) Uani 1 1 d . . . . .
C43 C 0.4999(3) 0.35434(11) 0.40493(9) 0.0789(7) Uani 1 1 d . . . . .
H43A H 0.488578 0.342808 0.365571 0.095 Uiso 1 1 calc R U . . .
H43B H 0.533338 0.318088 0.425117 0.095 Uiso 1 1 calc R U . . .
C44 C 0.3078(3) 0.40969(11) 0.39013(8) 0.0770(7) Uani 1 1 d . . . . .
H44A H 0.284135 0.389077 0.354888 0.092 Uiso 1 1 calc R U . . .
H44B H 0.359375 0.446155 0.381864 0.092 Uiso 1 1 calc R U . . .
C45 C 0.1914(2) 0.42828(13) 0.41880(9) 0.0781(7) Uani 1 1 d . . . . .
H45A H 0.146858 0.460317 0.396685 0.094 Uiso 1 1 calc R U . . .
H45B H 0.133763 0.392643 0.420632 0.094 Uiso 1 1 calc R U . . .
C46 C 0.29731(19) 0.50248(9) 0.47398(8) 0.0579(4) Uani 1 1 d . . . . .
H46A H 0.265959 0.533574 0.447126 0.069 Uiso 1 1 calc R U . . .
H46B H 0.384489 0.490491 0.464527 0.069 Uiso 1 1 calc R U . . .
C47 C 0.2965(2) 0.52725(9) 0.53121(9) 0.0612(5) Uani 1 1 d . . . . .
H47A H 0.209497 0.540056 0.540161 0.073 Uiso 1 1 calc R U . . .
H47B H 0.325110 0.495540 0.558012 0.073 Uiso 1 1 calc R U . . .
C48 C 0.4023(3) 0.59563(11) 0.59038(9) 0.0732(6) Uani 1 1 d . . . . .
H48A H 0.432200 0.559730 0.612058 0.088 Uiso 1 1 calc R U . . .
H48B H 0.321828 0.609941 0.605803 0.088 Uiso 1 1 calc R U . . .
O1 O 0.3367(2) 0.38521(9) 0.62378(8) 0.0489(4) Uani 0.65 1 d D . P A 1
O2 O 0.5126(2) 0.29947(10) 0.58475(9) 0.0550(5) Uani 0.65 1 d D . P A 1
O3 O 0.4562(2) 0.23575(10) 0.48704(9) 0.0615(5) Uani 0.65 1 d D . P A 1
O4 O 0.2013(3) 0.23155(10) 0.45032(10) 0.0662(6) Uani 0.65 1 d D . P A 1
O5 O 0.0234(3) 0.31772(11) 0.48637(9) 0.0631(6) Uani 0.65 1 d D . P A 1
O6 O 0.08431(19) 0.36769(11) 0.58931(9) 0.0521(4) Uani 0.65 1 d D . P A 1
C31 C 0.4489(4) 0.3684(2) 0.65397(15) 0.0659(11) Uani 0.65 1 d D U P A 1
H31A H 0.432007 0.332654 0.677613 0.079 Uiso 0.65 1 calc R U P A 1
H31B H 0.477730 0.402621 0.678038 0.079 Uiso 0.65 1 calc R U P A 1
C32 C 0.5497(4) 0.35295(16) 0.61416(15) 0.0722(10) Uani 0.65 1 d D U P A 1
H32A H 0.560584 0.387232 0.588113 0.087 Uiso 0.65 1 calc R U P A 1
H32B H 0.631721 0.345954 0.634436 0.087 Uiso 0.65 1 calc R U P A 1
C33 C 0.6074(4) 0.2760(2) 0.55084(19) 0.0767(13) Uani 0.65 1 d D U P A 1
H33A H 0.685169 0.266713 0.573471 0.092 Uiso 0.65 1 calc R U P A 1
H33B H 0.629066 0.306672 0.522702 0.092 Uiso 0.65 1 calc R U P A 1
C34 C 0.5587(4) 0.2189(2) 0.52310(15) 0.0794(12) Uani 0.65 1 d D U P A 1
H34A H 0.626793 0.199469 0.502117 0.095 Uiso 0.65 1 calc R U P A 1
H34B H 0.529841 0.189388 0.550951 0.095 Uiso 0.65 1 calc R U P A 1
C35 C 0.4050(6) 0.1867(3) 0.4554(3) 0.0760(18) Uani 0.65 1 d D U P A 1
H35A H 0.372071 0.154928 0.480180 0.091 Uiso 0.65 1 calc R U P A 1
H35B H 0.472296 0.168073 0.433380 0.091 Uiso 0.65 1 calc R U P A 1
C36 C 0.2998(4) 0.20950(19) 0.41768(16) 0.0797(13) Uani 0.65 1 d D U P A 1
H36A H 0.331266 0.242685 0.394026 0.096 Uiso 0.65 1 calc R U P A 1
H36B H 0.267693 0.175989 0.393541 0.096 Uiso 0.65 1 calc R U P A 1
C37 C 0.0935(4) 0.2492(2) 0.41768(17) 0.0775(15) Uani 0.65 1 d D U P A 1
H37A H 0.066246 0.215035 0.393188 0.093 Uiso 0.65 1 calc R U P A 1
H37B H 0.114778 0.284539 0.394321 0.093 Uiso 0.65 1 calc R U P A 1
C38 C -0.0116(4) 0.26588(17) 0.45461(14) 0.0775(11) Uani 0.65 1 d D U P A 1
H38A H -0.089709 0.274776 0.432099 0.093 Uiso 0.65 1 calc R U P A 1
H38B H -0.029437 0.231195 0.479361 0.093 Uiso 0.65 1 calc R U P A 1
C39 C -0.0696(4) 0.3319(2) 0.52448(17) 0.0733(13) Uani 0.65 1 d D U P A 1
H39A H -0.083994 0.296197 0.548582 0.088 Uiso 0.65 1 calc R U P A 1
H39B H -0.150803 0.341906 0.504643 0.088 Uiso 0.65 1 calc R U P A 1
C40 C -0.0257(3) 0.38513(18) 0.55856(16) 0.0696(9) Uani 0.65 1 d D U P A 1
H40A H -0.006652 0.420161 0.534393 0.084 Uiso 0.65 1 calc R U P A 1
H40B H -0.092964 0.397637 0.583703 0.084 Uiso 0.65 1 calc R U P A 1
C41 C 0.1202(4) 0.41417(17) 0.62687(17) 0.0594(11) Uani 0.65 1 d D U P A 1
H41A H 0.049906 0.422731 0.651750 0.071 Uiso 0.65 1 calc R U P A 1
H41B H 0.139543 0.452155 0.606651 0.071 Uiso 0.65 1 calc R U P A 1
C42 C 0.2355(3) 0.39335(14) 0.65984(12) 0.0613(8) Uani 0.65 1 d D U P A 1
H42A H 0.259061 0.424224 0.688261 0.074 Uiso 0.65 1 calc R U P A 1
H42B H 0.217243 0.354382 0.678714 0.074 Uiso 0.65 1 calc R U P A 1
O1A O 0.2482(4) 0.39498(18) 0.61989(15) 0.0565(9) Uani 0.35 1 d D . P A 2
O3A O 0.5146(4) 0.25094(19) 0.52021(19) 0.0601(10) Uani 0.35 1 d D . P A 2
O4A O 0.2945(5) 0.21415(17) 0.46025(15) 0.0573(9) Uani 0.35 1 d D . P A 2
O5A O 0.0741(4) 0.28706(19) 0.46220(16) 0.0557(9) Uani 0.35 1 d D . P A 2
O6A O 0.0383(4) 0.34911(17) 0.56012(18) 0.0553(9) Uani 0.35 1 d D . P A 2
O10 O 0.4762(4) 0.33192(19) 0.60928(17) 0.0581(9) Uani 0.35 1 d D . P A 2
C31A C 0.3408(6) 0.3906(3) 0.6630(2) 0.0696(17) Uani 0.35 1 d D U P A 2
H31C H 0.325499 0.353682 0.685344 0.083 Uiso 0.35 1 calc R U P A 2
H31D H 0.335829 0.426802 0.687376 0.083 Uiso 0.35 1 calc R U P A 2
C32A C 0.4699(7) 0.3872(3) 0.6390(3) 0.070(2) Uani 0.35 1 d D U P A 2
H32C H 0.482956 0.422413 0.614200 0.084 Uiso 0.35 1 calc R U P A 2
H32D H 0.536631 0.388186 0.668868 0.084 Uiso 0.35 1 calc R U P A 2
C33A C 0.5968(5) 0.3191(3) 0.5886(3) 0.0774(19) Uani 0.35 1 d D U P A 2
H33C H 0.662920 0.323908 0.618433 0.093 Uiso 0.35 1 calc R U P A 2
H33D H 0.615535 0.348112 0.558701 0.093 Uiso 0.35 1 calc R U P A 2
C34A C 0.5986(8) 0.2550(3) 0.5670(3) 0.075(2) Uani 0.35 1 d D U P A 2
H34C H 0.685719 0.243966 0.556656 0.091 Uiso 0.35 1 calc R U P A 2
H34D H 0.571824 0.226212 0.595831 0.091 Uiso 0.35 1 calc R U P A 2
C35A C 0.5002(8) 0.1916(2) 0.4975(4) 0.088(2) Uani 0.35 1 d D U P A 2
H35C H 0.462401 0.164108 0.524811 0.106 Uiso 0.35 1 calc R U P A 2
H35D H 0.584595 0.175096 0.488551 0.106 Uiso 0.35 1 calc R U P A 2
C36A C 0.4164(7) 0.1937(6) 0.4461(5) 0.085(4) Uani 0.35 1 d D U P A 2
H36C H 0.452711 0.221897 0.418878 0.101 Uiso 0.35 1 calc R U P A 2
H36D H 0.410160 0.152528 0.429253 0.101 Uiso 0.35 1 calc R U P A 2
C37A C 0.2110(7) 0.2225(4) 0.4139(3) 0.085(2) Uani 0.35 1 d D U P A 2
H37C H 0.213789 0.186014 0.389793 0.102 Uiso 0.35 1 calc R U P A 2
H37D H 0.238632 0.258226 0.392387 0.102 Uiso 0.35 1 calc R U P A 2
C38A C 0.0778(9) 0.2323(3) 0.4317(3) 0.077(3) Uani 0.35 1 d D U P A 2
H38C H 0.019058 0.235042 0.398911 0.092 Uiso 0.35 1 calc R U P A 2
H38D H 0.050891 0.197626 0.454682 0.092 Uiso 0.35 1 calc R U P A 2
C39A C -0.0462(5) 0.2956(3) 0.4846(3) 0.0729(18) Uani 0.35 1 d D U P A 2
H39C H -0.064335 0.261400 0.509820 0.088 Uiso 0.35 1 calc R U P A 2
H39D H -0.112308 0.295749 0.454499 0.088 Uiso 0.35 1 calc R U P A 2
C40A C -0.0501(7) 0.3547(3) 0.5155(3) 0.073(2) Uani 0.35 1 d D U P A 2
H40C H -0.026944 0.389093 0.491345 0.088 Uiso 0.35 1 calc R U P A 2
H40D H -0.136359 0.362069 0.528968 0.088 Uiso 0.35 1 calc R U P A 2
C41A C 0.0332(7) 0.4015(3) 0.5937(3) 0.0733(18) Uani 0.35 1 d D U P A 2
H41C H -0.053640 0.406410 0.607355 0.088 Uiso 0.35 1 calc R U P A 2
H41D H 0.053640 0.438188 0.571887 0.088 Uiso 0.35 1 calc R U P A 2
C42A C 0.1261(6) 0.3956(4) 0.6416(3) 0.067(2) Uani 0.35 1 d D U P A 2
H42C H 0.117534 0.430561 0.667185 0.080 Uiso 0.35 1 calc R U P A 2
H42D H 0.110711 0.357379 0.662119 0.080 Uiso 0.35 1 calc R U P A 2
Cl1 Cl 0.45957(4) 0.53048(2) 0.71763(2) 0.04636(10) Uani 1 1 d . . . . .
Si1 Si 0.62459(4) 0.52743(2) 0.89727(2) 0.03762(10) Uani 1 1 d . . . . .
Si2 Si 0.33230(4) 0.63011(2) 0.87686(2) 0.04082(10) Uani 1 1 d . . . . .
N1 N 0.54873(11) 0.50758(5) 0.83588(4) 0.0306(2) Uani 1 1 d . . . . .
N2 N 0.38908(11) 0.61351(5) 0.81280(5) 0.0332(2) Uani 1 1 d . . . . .
C1 C 0.51359(19) 0.56205(8) 0.94736(6) 0.0497(4) Uani 1 1 d . . . . .
H1A H 0.441745 0.533438 0.951462 0.060 Uiso 1 1 calc R U . . .
H1B H 0.559206 0.564698 0.983721 0.060 Uiso 1 1 calc R U . . .
C2 C 0.4580(2) 0.62552(8) 0.93373(7) 0.0521(4) Uani 1 1 d . . . . .
H2A H 0.528939 0.652648 0.923900 0.063 Uiso 1 1 calc R U . . .
H2B H 0.421868 0.642183 0.967720 0.063 Uiso 1 1 calc R U . . .
C3 C 0.75712(19) 0.58413(9) 0.88915(8) 0.0566(4) Uani 1 1 d . . . . .
H3A H 0.826117 0.564868 0.869411 0.085 Uiso 1 1 calc R U . . .
H3B H 0.789077 0.597497 0.925660 0.085 Uiso 1 1 calc R U . . .
H3C H 0.725134 0.619534 0.868147 0.085 Uiso 1 1 calc R U . . .
C4 C 0.69504(18) 0.45807(8) 0.93236(7) 0.0495(4) Uani 1 1 d . . . . .
H4A H 0.627098 0.429266 0.940645 0.074 Uiso 1 1 calc R U . . .
H4B H 0.739764 0.470333 0.966753 0.074 Uiso 1 1 calc R U . . .
H4C H 0.754986 0.438444 0.907964 0.074 Uiso 1 1 calc R U . . .
C5 C 0.55849(13) 0.44589(6) 0.81743(5) 0.0300(3) Uani 1 1 d . . . . .
C6 C 0.66322(14) 0.42527(7) 0.78802(6) 0.0348(3) Uani 1 1 d . . . . .
C7 C 0.66834(15) 0.36439(7) 0.77108(6) 0.0412(3) Uani 1 1 d . . . . .
H7 H 0.740929 0.350396 0.752675 0.049 Uiso 1 1 calc R U . . .
C8 C 0.57092(17) 0.32401(7) 0.78034(7) 0.0436(3) Uani 1 1 d . . . . .
H8 H 0.575435 0.282897 0.767977 0.052 Uiso 1 1 calc R U . . .
C9 C 0.46642(15) 0.34450(7) 0.80798(7) 0.0402(3) Uani 1 1 d . . . . .
H9 H 0.397820 0.317307 0.813675 0.048 Uiso 1 1 calc R U . . .
C10 C 0.45984(14) 0.40414(6) 0.82761(6) 0.0343(3) Uani 1 1 d . . . . .
C11 C 0.76893(15) 0.46799(8) 0.77206(7) 0.0427(3) Uani 1 1 d . . . . .
H11 H 0.746411 0.510053 0.784503 0.051 Uiso 1 1 calc R U . . .
C12 C 0.78134(18) 0.46976(10) 0.70927(8) 0.0558(4) Uani 1 1 d . . . . .
H12A H 0.810934 0.429955 0.696402 0.084 Uiso 1 1 calc R U . . .
H12B H 0.842576 0.501410 0.699718 0.084 Uiso 1 1 calc R U . . .
H12C H 0.698448 0.479039 0.691546 0.084 Uiso 1 1 calc R U . . .
C13 C 0.89630(17) 0.45119(11) 0.79944(9) 0.0607(5) Uani 1 1 d . . . . .
H13A H 0.889431 0.452057 0.839637 0.091 Uiso 1 1 calc R U . . .
H13B H 0.960892 0.480598 0.788523 0.091 Uiso 1 1 calc R U . . .
H13C H 0.920718 0.410073 0.787828 0.091 Uiso 1 1 calc R U . . .
C14 C 0.34414(14) 0.42362(7) 0.85877(7) 0.0414(3) Uani 1 1 d . . . . .
H14 H 0.360265 0.466081 0.872559 0.050 Uiso 1 1 calc R U . . .
C15 C 0.22618(17) 0.42583(9) 0.82088(8) 0.0554(4) Uani 1 1 d . . . . .
H15A H 0.238494 0.455815 0.791534 0.083 Uiso 1 1 calc R U . . .
H15B H 0.152796 0.437678 0.842172 0.083 Uiso 1 1 calc R U . . .
H15C H 0.211108 0.385431 0.804479 0.083 Uiso 1 1 calc R U . . .
C16 C 0.32184(18) 0.38349(9) 0.90896(7) 0.0523(4) Uani 1 1 d . . . . .
H16A H 0.302618 0.341689 0.896790 0.078 Uiso 1 1 calc R U . . .
H16B H 0.250228 0.399677 0.929114 0.078 Uiso 1 1 calc R U . . .
H16C H 0.398369 0.383314 0.933215 0.078 Uiso 1 1 calc R U . . .
C17 C 0.19941(18) 0.57854(8) 0.89763(8) 0.0523(4) Uani 1 1 d . . . . .
H17A H 0.124947 0.585236 0.872934 0.079 Uiso 1 1 calc R U . . .
H17B H 0.177444 0.587692 0.935685 0.079 Uiso 1 1 calc R U . . .
H17C H 0.226592 0.535843 0.895104 0.079 Uiso 1 1 calc R U . . .
C18 C 0.2686(2) 0.71023(8) 0.87950(10) 0.0577(5) Uani 1 1 d . . . . .
H18A H 0.209(3) 0.7194(12) 0.8480(11) 0.076(7) Uiso 1 1 d . . . . .
H18B H 0.336(2) 0.7370(12) 0.8815(10) 0.071(7) Uiso 1 1 d . . . . .
H18C H 0.224(2) 0.7120(11) 0.9099(11) 0.073(7) Uiso 1 1 d . . . . .
C19 C 0.36437(14) 0.65662(6) 0.76931(6) 0.0354(3) Uani 1 1 d . . . . .
C20 C 0.25195(15) 0.65393(7) 0.73602(7) 0.0418(3) Uani 1 1 d . . . . .
C21 C 0.23344(18) 0.69632(9) 0.69360(8) 0.0546(4) Uani 1 1 d . . . . .
H21 H 0.157779 0.694488 0.671086 0.066 Uiso 1 1 calc R U . . .
C22 C 0.32225(19) 0.74086(9) 0.68351(9) 0.0592(5) Uani 1 1 d . . . . .
H22 H 0.307899 0.769245 0.654289 0.071 Uiso 1 1 calc R U . . .
C23 C 0.43189(18) 0.74385(7) 0.71613(8) 0.0516(4) Uani 1 1 d . . . . .
H23 H 0.493085 0.774551 0.709255 0.062 Uiso 1 1 calc R U . . .
C24 C 0.45433(15) 0.70251(7) 0.75905(7) 0.0412(3) Uani 1 1 d . . . . .
C25 C 0.15038(15) 0.60579(8) 0.74461(8) 0.0476(4) Uani 1 1 d . . . . .
H25 H 0.182212 0.577780 0.774633 0.057 Uiso 1 1 calc R U . . .
C26 C 0.12385(18) 0.56717(10) 0.69274(9) 0.0606(5) Uani 1 1 d . . . . .
H26A H 0.088926 0.593273 0.663048 0.091 Uiso 1 1 calc R U . . .
H26B H 0.062507 0.535013 0.700834 0.091 Uiso 1 1 calc R U . . .
H26C H 0.203154 0.548508 0.681163 0.091 Uiso 1 1 calc R U . . .
C27 C 0.02698(19) 0.63487(11) 0.76326(11) 0.0687(6) Uani 1 1 d . . . . .
H27A H 0.044627 0.659412 0.796472 0.103 Uiso 1 1 calc R U . . .
H27B H -0.034234 0.602696 0.771461 0.103 Uiso 1 1 calc R U . . .
H27C H -0.008478 0.661122 0.733788 0.103 Uiso 1 1 calc R U . . .
C28 C 0.57709(18) 0.70714(9) 0.79298(8) 0.0517(4) Uani 1 1 d . . . . .
H28 H 0.572603 0.676851 0.823734 0.062 Uiso 1 1 calc R U . . .
C29 C 0.5958(2) 0.77013(12) 0.81908(10) 0.0787(7) Uani 1 1 d . . . . .
H29A H 0.588845 0.801540 0.790316 0.118 Uiso 1 1 calc R U . . .
H29B H 0.679999 0.772293 0.837539 0.118 Uiso 1 1 calc R U . . .
H29C H 0.530400 0.777010 0.846153 0.118 Uiso 1 1 calc R U . . .
C30 C 0.69052(18) 0.68981(11) 0.75889(9) 0.0628(5) Uani 1 1 d . . . . .
H30A H 0.681944 0.647237 0.746780 0.094 Uiso 1 1 calc R U . . .
H30B H 0.769058 0.694497 0.781446 0.094 Uiso 1 1 calc R U . . .
H30C H 0.693435 0.716553 0.726541 0.094 Uiso 1 1 calc R U . . .
Be1 Be 0.46608(17) 0.55284(8) 0.79627(7) 0.0302(3) Uani 1 1 d . . . . .

loop_
_atom_site_aniso_label
_atom_site_aniso_U_11
_atom_site_aniso_U_22
_atom_site_aniso_U_33
_atom_site_aniso_U_23
_atom_site_aniso_U_13
_atom_site_aniso_U_12
K1 0.04800(18) 0.03967(17) 0.03040(15) 0.00022(11) -0.00097(12) -0.00396(12)
O7 0.1086(12) 0.0499(7) 0.0454(7) 0.0030(5) 0.0216(7) -0.0170(7)
O8 0.0595(8) 0.0683(9) 0.0588(8) 0.0199(6) 0.0001(6) -0.0146(6)
O9 0.0851(10) 0.0503(7) 0.0485(7) 0.0085(5) 0.0144(6) 0.0001(6)
C43 0.122(2) 0.0591(12) 0.0578(12) -0.0093(10) 0.0365(13) -0.0145(13)
C44 0.122(2) 0.0701(14) 0.0385(9) 0.0098(9) -0.0007(11) -0.0273(14)
C45 0.0865(16) 0.0905(17) 0.0559(11) 0.0289(11) -0.0184(11) -0.0332(13)
C46 0.0584(11) 0.0575(11) 0.0581(10) 0.0170(8) 0.0063(8) -0.0019(8)
C47 0.0697(12) 0.0548(11) 0.0599(11) 0.0142(8) 0.0150(9) 0.0025(9)
C48 0.1069(18) 0.0643(13) 0.0502(10) 0.0022(9) 0.0264(11) -0.0124(12)
O1 0.0625(13) 0.0465(10) 0.0367(11) -0.0021(7) -0.0102(9) -0.0016(9)
O2 0.0473(12) 0.0566(12) 0.0604(12) 0.0049(10) -0.0070(9) -0.0031(10)
O3 0.0868(16) 0.0441(12) 0.0539(12) 0.0004(9) 0.0077(11) 0.0084(11)
O4 0.099(2) 0.0571(13) 0.0417(13) -0.0037(9) -0.0023(12) -0.0225(13)
O5 0.0620(14) 0.0730(15) 0.0533(12) 0.0116(11) -0.0130(11) -0.0255(14)
O6 0.0522(12) 0.0495(12) 0.0549(12) 0.0033(10) 0.0075(10) 0.0004(10)
C31 0.085(3) 0.056(2) 0.054(2) -0.0100(18) -0.0330(19) -0.005(2)
C32 0.056(2) 0.065(2) 0.094(3) 0.0074(19) -0.0302(19) -0.0119(19)
C33 0.051(2) 0.093(4) 0.086(3) 0.021(3) 0.0017(18) 0.015(2)
C34 0.086(3) 0.073(3) 0.081(3) 0.018(2) 0.020(2) 0.035(3)
C35 0.125(4) 0.045(3) 0.059(2) -0.0092(19) 0.019(3) -0.003(3)
C36 0.143(4) 0.050(2) 0.046(2) -0.0128(14) 0.009(2) -0.023(3)
C37 0.105(3) 0.082(3) 0.044(2) -0.004(2) -0.018(2) -0.035(3)
C38 0.082(3) 0.088(3) 0.060(2) 0.0121(19) -0.024(2) -0.035(2)
C39 0.047(2) 0.093(4) 0.079(3) 0.018(2) -0.0099(17) -0.015(2)
C40 0.0536(18) 0.078(2) 0.077(2) 0.0128(19) 0.0073(16) 0.0052(18)
C41 0.069(2) 0.049(2) 0.062(2) 0.0013(17) 0.0242(17) 0.0057(16)
C42 0.097(3) 0.0490(16) 0.0382(17) -0.0079(11) 0.0106(16) -0.0103(17)
O1A 0.080(3) 0.047(2) 0.042(2) -0.0043(15) 0.007(2) -0.012(2)
O3A 0.053(2) 0.041(2) 0.087(3) 0.014(2) 0.011(2) 0.0074(19)
O4A 0.084(3) 0.0443(19) 0.045(2) -0.0121(15) 0.0177(19) -0.007(2)
O5A 0.066(3) 0.055(2) 0.0456(19) 0.0039(17) -0.0081(18) -0.023(2)
O6A 0.060(2) 0.0401(19) 0.066(3) 0.0026(18) 0.017(2) 0.0037(19)
O10 0.063(3) 0.052(2) 0.058(2) 0.0086(18) -0.020(2) -0.010(2)
C31A 0.109(6) 0.059(3) 0.040(3) -0.006(2) 0.001(3) -0.016(4)
C32A 0.094(5) 0.061(5) 0.053(4) 0.008(3) -0.028(3) -0.031(4)
C33A 0.060(4) 0.065(4) 0.105(5) 0.020(4) -0.029(4) -0.005(3)
C34A 0.047(3) 0.063(4) 0.115(6) 0.028(4) -0.010(4) 0.010(3)
C35A 0.086(5) 0.042(3) 0.140(7) 0.011(4) 0.053(5) 0.010(3)
C36A 0.119(7) 0.042(4) 0.097(7) -0.024(5) 0.062(5) -0.008(4)
C37A 0.158(8) 0.057(4) 0.039(3) -0.013(3) 0.010(5) -0.035(5)
C38A 0.112(6) 0.071(5) 0.045(4) 0.007(3) -0.026(4) -0.047(4)
C39A 0.050(3) 0.083(5) 0.084(5) 0.019(4) -0.020(3) -0.017(3)
C40A 0.042(4) 0.070(5) 0.108(6) 0.021(4) 0.008(4) 0.015(4)
C41A 0.077(4) 0.052(3) 0.092(5) -0.003(3) 0.037(4) 0.007(3)
C42A 0.101(6) 0.049(4) 0.051(4) -0.022(3) 0.032(4) -0.013(4)
Cl1 0.0615(2) 0.0471(2) 0.03038(17) -0.00046(13) -0.00024(15) 0.01789(16)
Si1 0.0474(2) 0.0348(2) 0.03030(18) 0.00016(14) -0.00377(15) -0.00400(16)
Si2 0.0537(2) 0.02825(18) 0.0416(2) -0.00349(15) 0.01640(17) 0.00230(16)
N1 0.0374(6) 0.0255(5) 0.0288(5) 0.0005(4) 0.0006(4) 0.0000(4)
N2 0.0406(6) 0.0246(5) 0.0349(6) 0.0012(4) 0.0084(5) 0.0028(4)
C1 0.0718(11) 0.0481(9) 0.0291(7) -0.0044(6) 0.0024(7) 0.0008(8)
C2 0.0770(12) 0.0431(9) 0.0367(8) -0.0116(6) 0.0091(8) 0.0005(8)
C3 0.0582(10) 0.0527(10) 0.0579(10) 0.0003(8) -0.0108(8) -0.0176(8)
C4 0.0595(10) 0.0508(9) 0.0374(8) 0.0077(7) -0.0069(7) 0.0037(8)
C5 0.0359(7) 0.0265(6) 0.0273(6) 0.0024(5) -0.0025(5) 0.0043(5)
C6 0.0365(7) 0.0348(7) 0.0330(6) 0.0043(5) 0.0003(5) 0.0050(5)
C7 0.0457(8) 0.0395(8) 0.0386(7) -0.0006(6) 0.0047(6) 0.0143(6)
C8 0.0571(9) 0.0290(7) 0.0445(8) -0.0043(6) -0.0001(7) 0.0089(6)
C9 0.0455(8) 0.0282(7) 0.0469(8) -0.0010(6) 0.0008(6) -0.0010(6)
C10 0.0372(7) 0.0282(6) 0.0373(7) 0.0003(5) 0.0011(5) 0.0021(5)
C11 0.0369(8) 0.0457(8) 0.0460(8) 0.0059(6) 0.0063(6) 0.0032(6)
C12 0.0451(9) 0.0735(12) 0.0494(9) 0.0168(8) 0.0090(7) 0.0031(8)
C13 0.0407(9) 0.0790(13) 0.0623(11) 0.0160(10) -0.0011(8) -0.0037(9)
C14 0.0388(8) 0.0332(7) 0.0527(9) -0.0049(6) 0.0088(6) -0.0039(6)
C15 0.0425(9) 0.0602(11) 0.0636(11) 0.0061(8) 0.0053(8) 0.0092(8)
C16 0.0548(10) 0.0585(10) 0.0441(8) -0.0067(7) 0.0081(7) -0.0107(8)
C17 0.0626(10) 0.0401(8) 0.0561(10) -0.0006(7) 0.0273(8) 0.0004(7)
C18 0.0713(13) 0.0342(8) 0.0695(12) -0.0062(8) 0.0295(11) 0.0073(8)
C19 0.0408(7) 0.0233(6) 0.0428(7) 0.0026(5) 0.0104(6) 0.0064(5)
C20 0.0371(7) 0.0347(7) 0.0540(9) 0.0061(6) 0.0075(6) 0.0089(6)
C21 0.0478(9) 0.0503(10) 0.0657(11) 0.0170(8) 0.0018(8) 0.0165(7)
C22 0.0612(11) 0.0456(9) 0.0716(12) 0.0266(9) 0.0125(9) 0.0190(8)
C23 0.0593(10) 0.0295(7) 0.0671(11) 0.0119(7) 0.0188(8) 0.0031(7)
C24 0.0461(8) 0.0298(7) 0.0483(8) 0.0017(6) 0.0118(6) 0.0015(6)
C25 0.0361(8) 0.0463(9) 0.0606(10) 0.0064(7) 0.0048(7) 0.0029(6)
C26 0.0438(9) 0.0682(12) 0.0697(12) -0.0020(10) 0.0006(8) -0.0084(8)
C27 0.0435(10) 0.0659(12) 0.0979(16) 0.0055(11) 0.0195(10) 0.0077(9)
C28 0.0524(9) 0.0510(10) 0.0521(9) 0.0018(7) 0.0090(7) -0.0166(8)
C29 0.0812(15) 0.0808(16) 0.0757(14) -0.0264(12) 0.0250(12) -0.0362(13)
C30 0.0459(10) 0.0730(13) 0.0696(12) -0.0026(10) 0.0046(9) -0.0020(9)
Be1 0.0357(8) 0.0254(8) 0.0297(8) 0.0002(6) 0.0036(6) 0.0014(6)

loop_
_atom_type_symbol
_atom_type_description
_atom_type_scat_dispersion_real
_atom_type_scat_dispersion_imag
_atom_type_scat_source
C C 0.0181 0.0091 'International Tables Vol C Tables 4.2.6.8 and 6.1.1.4'
H H 0.0000 0.0000 'International Tables Vol C Tables 4.2.6.8 and 6.1.1.4'
Be Be 0.0038 0.0014 'International Tables Vol C Tables 4.2.6.8 and 6.1.1.4'
Cl Cl 0.3639 0.7018 'International Tables Vol C Tables 4.2.6.8 and 6.1.1.4'
K K 0.3868 1.0657 'International Tables Vol C Tables 4.2.6.8 and 6.1.1.4'
N N 0.0311 0.0180 'International Tables Vol C Tables 4.2.6.8 and 6.1.1.4'
O O 0.0492 0.0322 'International Tables Vol C Tables 4.2.6.8 and 6.1.1.4'
Si Si 0.2541 0.3302 'International Tables Vol C Tables 4.2.6.8 and 6.1.1.4'

loop_
_geom_angle_atom_site_label_1
_geom_angle_atom_site_label_2
_geom_angle_atom_site_label_3
_geom_angle
_geom_angle_site_symmetry_1
_geom_angle_site_symmetry_3
_geom_angle_publ_flag
O7 K1 O1 122.89(5) . . ?
O7 K1 O2 102.11(6) . . ?
O7 K1 O3 73.80(5) . . ?
O7 K1 O4 79.70(6) . . ?
O7 K1 O5 96.82(6) . . ?
O7 K1 O6 132.29(6) . . ?
O7 K1 O1A 127.49(8) . . ?
O7 K1 O4A 79.08(8) . . ?
O7 K1 O5A 86.90(9) . . ?
O7 K1 O6A 124.83(10) . . ?
O7 K1 O10 111.22(9) . . ?
O1 K1 O2 60.66(7) . . ?
O1 K1 O3 119.71(7) . . ?
O1 K1 O4 157.02(6) . . ?
O1 K1 O5 116.89(7) . . ?
O1 K1 O6 59.26(7) . . ?
O2 K1 O3 59.16(7) . . ?
O2 K1 O4 114.14(8) . . ?
O2 K1 O5 158.12(6) . . ?
O2 K1 O6 113.96(7) . . ?
O3 K1 O4 58.69(8) . . ?
O3 K1 O5 117.23(8) . . ?
O3 K1 O6 152.05(6) . . ?
O4 K1 O5 58.56(8) . . ?
O6 K1 O4 110.28(7) . . ?
O6 K1 O5 57.76(7) . . ?
O1A K1 O4A 153.32(11) . . ?
O1A K1 O6A 59.07(13) . . ?
O1A K1 O10 59.33(13) . . ?
O5A K1 O1A 118.03(13) . . ?
O5A K1 O4A 59.20(14) . . ?
O5A K1 O6A 59.03(13) . . ?
O5A K1 O10 159.23(11) . . ?
O6A K1 O4A 110.52(13) . . ?
O10 K1 O4A 112.77(13) . . ?
O10 K1 O6A 113.41(13) . . ?
C43 O7 K1 125.01(14) . . ?
C43 O7 C44 113.12(17) . . ?
C44 O7 K1 121.87(14) . . ?
C45 O8 K1 95.70(13) . . ?
C45 O8 C46 112.51(15) . . ?
C46 O8 K1 123.98(11) . . ?
C48 O9 C47 109.53(15) . . ?
O7 C43 H43A 108.4 . . ?
O7 C43 H43B 108.4 . . ?
O7 C43 C48 115.36(19) . 3_666 ?
H43A C43 H43B 107.5 . . ?
C48 C43 H43A 108.4 3_666 . ?
C48 C43 H43B 108.4 3_666 . ?
O7 C44 H44A 110.0 . . ?
O7 C44 H44B 110.0 . . ?
O7 C44 C45 108.46(16) . . ?
H44A C44 H44B 108.4 . . ?
C45 C44 H44A 110.0 . . ?
C45 C44 H44B 110.0 . . ?
K1 C45 H45A 164.1 . . ?
K1 C45 H45B 68.2 . . ?
O8 C45 K1 60.50(10) . . ?
O8 C45 C44 113.75(19) . . ?
O8 C45 H45A 108.8 . . ?
O8 C45 H45B 108.8 . . ?
C44 C45 K1 86.86(13) . . ?
C44 C45 H45A 108.8 . . ?
C44 C45 H45B 108.8 . . ?
H45A C45 H45B 107.7 . . ?
O8 C46 H46A 110.4 . . ?
O8 C46 H46B 110.4 . . ?
O8 C46 C47 106.45(15) . . ?
H46A C46 H46B 108.6 . . ?
C47 C46 H46A 110.4 . . ?
C47 C46 H46B 110.4 . . ?
O9 C47 C46 107.91(15) . . ?
O9 C47 H47A 110.1 . . ?
O9 C47 H47B 110.1 . . ?
C46 C47 H47A 110.1 . . ?
C46 C47 H47B 110.1 . . ?
H47A C47 H47B 108.4 . . ?
O9 C48 C43 110.58(17) . 3_666 ?
O9 C48 H48A 109.5 . . ?
O9 C48 H48B 109.5 . . ?
C43 C48 H48A 109.5 3_666 . ?
C43 C48 H48B 109.5 3_666 . ?
H48A C48 H48B 108.1 . . ?
C31 O1 K1 117.42(19) . . ?
C42 O1 K1 118.52(19) . . ?
C42 O1 C31 110.3(3) . . ?
C32 O2 K1 107.3(2) . . ?
C33 O2 K1 111.8(2) . . ?
C33 O2 C32 113.9(3) . . ?
C34 O3 K1 117.7(2) . . ?
C34 O3 C35 113.9(3) . . ?
C35 O3 K1 118.2(3) . . ?
C36 O4 K1 112.0(2) . . ?
C36 O4 C37 111.8(3) . . ?
C37 O4 K1 112.1(2) . . ?
C38 O5 K1 117.0(2) . . ?
C39 O5 K1 117.6(2) . . ?
C39 O5 C38 111.2(3) . . ?
C40 O6 K1 114.0(2) . . ?
C40 O6 C41 110.1(3) . . ?
C41 O6 K1 113.4(2) . . ?
O1 C31 H31A 109.9 . . ?
O1 C31 H31B 109.9 . . ?
O1 C31 C32 108.8(3) . . ?
H31A C31 H31B 108.3 . . ?
C32 C31 H31A 109.9 . . ?
C32 C31 H31B 109.9 . . ?
K1 C32 H32A 80.2 . . ?
K1 C32 H32B 159.7 . . ?
O2 C32 K1 50.00(15) . . ?
O2 C32 C31 108.8(3) . . ?
O2 C32 H32A 109.9 . . ?
O2 C32 H32B 109.9 . . ?
C31 C32 K1 83.06(19) . . ?
C31 C32 H32A 109.9 . . ?
C31 C32 H32B 109.9 . . ?
H32A C32 H32B 108.3 . . ?
O2 C33 H33A 109.9 . . ?
O2 C33 H33B 109.9 . . ?
O2 C33 C34 109.1(3) . . ?
H33A C33 H33B 108.3 . . ?
C34 C33 H33A 109.9 . . ?
C34 C33 H33B 109.9 . . ?
O3 C34 C33 107.5(4) . . ?
O3 C34 H34A 110.2 . . ?
O3 C34 H34B 110.2 . . ?
C33 C34 H34A 110.2 . . ?
C33 C34 H34B 110.2 . . ?
H34A C34 H34B 108.5 . . ?
O3 C35 H35A 109.7 . . ?
O3 C35 H35B 109.7 . . ?
O3 C35 C36 109.7(4) . . ?
H35A C35 H35B 108.2 . . ?
C36 C35 H35A 109.7 . . ?
C36 C35 H35B 109.7 . . ?
O4 C36 C35 108.3(4) . . ?
O4 C36 H36A 110.0 . . ?
O4 C36 H36B 110.0 . . ?
C35 C36 H36A 110.0 . . ?
C35 C36 H36B 110.0 . . ?
H36A C36 H36B 108.4 . . ?
O4 C37 H37A 109.8 . . ?
O4 C37 H37B 109.8 . . ?
O4 C37 C38 109.2(3) . . ?
H37A C37 H37B 108.3 . . ?
C38 C37 H37A 109.8 . . ?
C38 C37 H37B 109.8 . . ?
O5 C38 C37 109.9(4) . . ?
O5 C38 H38A 109.7 . . ?
O5 C38 H38B 109.7 . . ?
C37 C38 H38A 109.7 . . ?
C37 C38 H38B 109.7 . . ?
H38A C38 H38B 108.2 . . ?
O5 C39 H39A 109.9 . . ?
O5 C39 H39B 109.9 . . ?
O5 C39 C40 109.1(3) . . ?
H39A C39 H39B 108.3 . . ?
C40 C39 H39A 109.9 . . ?
C40 C39 H39B 109.9 . . ?
O6 C40 C39 108.3(3) . . ?
O6 C40 H40A 110.0 . . ?
O6 C40 H40B 110.0 . . ?
C39 C40 H40A 110.0 . . ?
C39 C40 H40B 110.0 . . ?
H40A C40 H40B 108.4 . . ?
O6 C41 H41A 110.0 . . ?
O6 C41 H41B 110.0 . . ?
O6 C41 C42 108.5(3) . . ?
H41A C41 H41B 108.4 . . ?
C42 C41 H41A 110.0 . . ?
C42 C41 H41B 110.0 . . ?
O1 C42 C41 108.8(3) . . ?
O1 C42 H42A 109.9 . . ?
O1 C42 H42B 109.9 . . ?
C41 C42 H42A 109.9 . . ?
C41 C42 H42B 109.9 . . ?
H42A C42 H42B 108.3 . . ?
C31A O1A K1 117.6(4) . . ?
C31A O1A C42A 109.9(5) . . ?
C42A O1A K1 118.7(4) . . ?
C34A O3A K1 115.5(4) . . ?
C34A O3A C35A 115.1(6) . . ?
C35A O3A K1 117.3(4) . . ?
C36A O4A K1 116.0(5) . . ?
C37A O4A K1 106.4(4) . . ?
C37A O4A C36A 113.0(7) . . ?
C38A O5A K1 120.7(5) . . ?
C39A O5A K1 118.0(4) . . ?
C39A O5A C38A 111.0(6) . . ?
C40A O6A K1 111.5(4) . . ?
C40A O6A C41A 109.7(5) . . ?
C41A O6A K1 111.9(4) . . ?
C32A O10 K1 111.2(4) . . ?
C33A O10 K1 110.5(4) . . ?
C33A O10 C32A 114.3(6) . . ?
O1A C31A H31C 109.8 . . ?
O1A C31A H31D 109.8 . . ?
O1A C31A C32A 109.2(6) . . ?
H31C C31A H31D 108.3 . . ?
C32A C31A H31C 109.8 . . ?
C32A C31A H31D 109.8 . . ?
O10 C32A C31A 107.5(5) . . ?
O10 C32A H32C 110.2 . . ?
O10 C32A H32D 110.2 . . ?
C31A C32A H32C 110.2 . . ?
C31A C32A H32D 110.2 . . ?
H32C C32A H32D 108.5 . . ?
O10 C33A H33C 109.8 . . ?
O10 C33A H33D 109.8 . . ?
O10 C33A C34A 109.5(6) . . ?
H33C C33A H33D 108.2 . . ?
C34A C33A H33C 109.8 . . ?
C34A C33A H33D 109.8 . . ?
O3A C34A C33A 108.9(5) . . ?
O3A C34A H34C 109.9 . . ?
O3A C34A H34D 109.9 . . ?
C33A C34A H34C 109.9 . . ?
C33A C34A H34D 109.9 . . ?
H34C C34A H34D 108.3 . . ?
O3A C35A H35C 109.6 . . ?
O3A C35A H35D 109.6 . . ?
O3A C35A C36A 110.2(7) . . ?
H35C C35A H35D 108.1 . . ?
C36A C35A H35C 109.6 . . ?
C36A C35A H35D 109.6 . . ?
O4A C36A C35A 108.6(7) . . ?
O4A C36A H36C 110.0 . . ?
O4A C36A H36D 110.0 . . ?
C35A C36A H36C 110.0 . . ?
C35A C36A H36D 110.0 . . ?
H36C C36A H36D 108.3 . . ?
O4A C37A H37C 109.5 . . ?
O4A C37A H37D 109.5 . . ?
O4A C37A C38A 110.6(7) . . ?
H37C C37A H37D 108.1 . . ?
C38A C37A H37C 109.5 . . ?
C38A C37A H37D 109.5 . . ?
O5A C38A C37A 108.5(6) . . ?
O5A C38A H38C 110.0 . . ?
O5A C38A H38D 110.0 . . ?
C37A C38A H38C 110.0 . . ?
C37A C38A H38D 110.0 . . ?
H38C C38A H38D 108.4 . . ?
O5A C39A H39C 109.6 . . ?
O5A C39A H39D 109.6 . . ?
O5A C39A C40A 110.5(6) . . ?
H39C C39A H39D 108.1 . . ?
C40A C39A H39C 109.6 . . ?
C40A C39A H39D 109.6 . . ?
O6A C40A C39A 106.3(5) . . ?
O6A C40A H40C 110.5 . . ?
O6A C40A H40D 110.5 . . ?
C39A C40A H40C 110.5 . . ?
C39A C40A H40D 110.5 . . ?
H40C C40A H40D 108.7 . . ?
O6A C41A H41C 109.7 . . ?
O6A C41A H41D 109.7 . . ?
O6A C41A C42A 110.0(6) . . ?
H41C C41A H41D 108.2 . . ?
C42A C41A H41C 109.7 . . ?
C42A C41A H41D 109.7 . . ?
O1A C42A C41A 106.9(6) . . ?
O1A C42A H42C 110.3 . . ?
O1A C42A H42D 110.3 . . ?
C41A C42A H42C 110.3 . . ?
C41A C42A H42D 110.3 . . ?
H42C C42A H42D 108.6 . . ?
N1 Si1 C1 112.43(7) . . ?
N1 Si1 C3 113.49(7) . . ?
N1 Si1 C4 110.54(7) . . ?
C1 Si1 C3 106.47(9) . . ?
C1 Si1 C4 106.16(8) . . ?
C4 Si1 C3 107.33(9) . . ?
N2 Si2 C2 113.05(7) . . ?
N2 Si2 C17 113.66(7) . . ?
N2 Si2 C18 111.32(8) . . ?
C2 Si2 C17 106.42(9) . . ?
C2 Si2 C18 105.52(10) . . ?
C18 Si2 C17 106.29(9) . . ?
C5 N1 Si1 118.28(9) . . ?
C5 N1 Be1 115.98(10) . . ?
Be1 N1 Si1 125.73(9) . . ?
C19 N2 Si2 117.72(9) . . ?
C19 N2 Be1 116.01(11) . . ?
Be1 N2 Si2 126.26(9) . . ?
Si1 C1 H1A 107.8 . . ?
Si1 C1 H1B 107.8 . . ?
H1A C1 H1B 107.2 . . ?
C2 C1 Si1 117.83(12) . . ?
C2 C1 H1A 107.8 . . ?
C2 C1 H1B 107.8 . . ?
Si2 C2 H2A 108.0 . . ?
Si2 C2 H2B 108.0 . . ?
C1 C2 Si2 117.26(12) . . ?
C1 C2 H2A 108.0 . . ?
C1 C2 H2B 108.0 . . ?
H2A C2 H2B 107.2 . . ?
Si1 C3 H3A 109.5 . . ?
Si1 C3 H3B 109.5 . . ?
Si1 C3 H3C 109.5 . . ?
H3A C3 H3B 109.5 . . ?
H3A C3 H3C 109.5 . . ?
H3B C3 H3C 109.5 . . ?
Si1 C4 H4A 109.5 . . ?
Si1 C4 H4B 109.5 . . ?
Si1 C4 H4C 109.5 . . ?
H4A C4 H4B 109.5 . . ?
H4A C4 H4C 109.5 . . ?
H4B C4 H4C 109.5 . . ?
C6 C5 N1 121.88(12) . . ?
C6 C5 C10 118.42(12) . . ?
C10 C5 N1 119.69(12) . . ?
C5 C6 C11 121.86(13) . . ?
C7 C6 C5 119.59(14) . . ?
C7 C6 C11 118.50(14) . . ?
C6 C7 H7 119.1 . . ?
C8 C7 C6 121.80(14) . . ?
C8 C7 H7 119.1 . . ?
C7 C8 H8 120.6 . . ?
C7 C8 C9 118.74(14) . . ?
C9 C8 H8 120.6 . . ?
C8 C9 H9 119.3 . . ?
C8 C9 C10 121.32(15) . . ?
C10 C9 H9 119.3 . . ?
C5 C10 C14 120.97(12) . . ?
C9 C10 C5 120.05(13) . . ?
C9 C10 C14 118.97(13) . . ?
C6 C11 H11 107.8 . . ?
C6 C11 C12 111.07(14) . . ?
C6 C11 C13 112.60(14) . . ?
C12 C11 H11 107.8 . . ?
C13 C11 H11 107.8 . . ?
C13 C11 C12 109.49(15) . . ?
C11 C12 H12A 109.5 . . ?
C11 C12 H12B 109.5 . . ?
C11 C12 H12C 109.5 . . ?
H12A C12 H12B 109.5 . . ?
H12A C12 H12C 109.5 . . ?
H12B C12 H12C 109.5 . . ?
C11 C13 H13A 109.5 . . ?
C11 C13 H13B 109.5 . . ?
C11 C13 H13C 109.5 . . ?
H13A C13 H13B 109.5 . . ?
H13A C13 H13C 109.5 . . ?
H13B C13 H13C 109.5 . . ?
C10 C14 H14 107.3 . . ?
C10 C14 C15 111.21(14) . . ?
C10 C14 C16 112.65(14) . . ?
C15 C14 H14 107.3 . . ?
C15 C14 C16 110.75(14) . . ?
C16 C14 H14 107.3 . . ?
C14 C15 H15A 109.5 . . ?
C14 C15 H15B 109.5 . . ?
C14 C15 H15C 109.5 . . ?
H15A C15 H15B 109.5 . . ?
H15A C15 H15C 109.5 . . ?
H15B C15 H15C 109.5 . . ?
C14 C16 H16A 109.5 . . ?
C14 C16 H16B 109.5 . . ?
C14 C16 H16C 109.5 . . ?
H16A C16 H16B 109.5 . . ?
H16A C16 H16C 109.5 . . ?
H16B C16 H16C 109.5 . . ?
Si2 C17 H17A 109.5 . . ?
Si2 C17 H17B 109.5 . . ?
Si2 C17 H17C 109.5 . . ?
H17A C17 H17B 109.5 . . ?
H17A C17 H17C 109.5 . . ?
H17B C17 H17C 109.5 . . ?
K1 C18 H18A 104.4(15) 2_556 . ?
K1 C18 H18B 69.7(16) 2_556 . ?
K1 C18 H18C 46.5(16) 2_556 . ?
Si2 C18 K1 139.97(11) . 2_556 ?
Si2 C18 H18A 112.3(16) . . ?
Si2 C18 H18B 108.6(16) . . ?
Si2 C18 H18C 105.5(17) . . ?
H18A C18 H18B 112(2) . . ?
H18A C18 H18C 107(2) . . ?
H18B C18 H18C 111(2) . . ?
C20 C19 N2 121.35(13) . . ?
C24 C19 N2 119.64(14) . . ?
C24 C19 C20 119.01(14) . . ?
C19 C20 C25 122.06(14) . . ?
C21 C20 C19 119.12(16) . . ?
C21 C20 C25 118.82(16) . . ?
C20 C21 H21 119.2 . . ?
C22 C21 C20 121.62(18) . . ?
C22 C21 H21 119.2 . . ?
C21 C22 H22 120.3 . . ?
C23 C22 C21 119.44(16) . . ?
C23 C22 H22 120.3 . . ?
C22 C23 H23 119.5 . . ?
C22 C23 C24 120.93(16) . . ?
C24 C23 H23 119.5 . . ?
C19 C24 C28 121.30(14) . . ?
C23 C24 C19 119.88(16) . . ?
C23 C24 C28 118.81(15) . . ?
C20 C25 H25 107.8 . . ?
C20 C25 C26 112.19(15) . . ?
C20 C25 C27 111.20(15) . . ?
C26 C25 H25 107.8 . . ?
C27 C25 H25 107.8 . . ?
C27 C25 C26 109.93(16) . . ?
C25 C26 H26A 109.5 . . ?
C25 C26 H26B 109.5 . . ?
C25 C26 H26C 109.5 . . ?
H26A C26 H26B 109.5 . . ?
H26A C26 H26C 109.5 . . ?
H26B C26 H26C 109.5 . . ?
C25 C27 H27A 109.5 . . ?
C25 C27 H27B 109.5 . . ?
C25 C27 H27C 109.5 . . ?
H27A C27 H27B 109.5 . . ?
H27A C27 H27C 109.5 . . ?
H27B C27 H27C 109.5 . . ?
C24 C28 H28 107.4 . . ?
C24 C28 C29 112.39(18) . . ?
C24 C28 C30 111.10(15) . . ?
C29 C28 H28 107.4 . . ?
C30 C28 H28 107.4 . . ?
C30 C28 C29 110.96(16) . . ?
C28 C29 H29A 109.5 . . ?
C28 C29 H29B 109.5 . . ?
C28 C29 H29C 109.5 . . ?
H29A C29 H29B 109.5 . . ?
H29A C29 H29C 109.5 . . ?
H29B C29 H29C 109.5 . . ?
C28 C30 H30A 109.5 . . ?
C28 C30 H30B 109.5 . . ?
C28 C30 H30C 109.5 . . ?
H30A C30 H30B 109.5 . . ?
H30A C30 H30C 109.5 . . ?
H30B C30 H30C 109.5 . . ?
N1 Be1 Cl1 115.04(10) . . ?
N1 Be1 N2 128.51(12) . . ?
N2 Be1 Cl1 116.45(10) . . ?

loop_
_geom_bond_atom_site_label_1
_geom_bond_atom_site_label_2
_geom_bond_distance
_geom_bond_site_symmetry_2
_geom_bond_publ_flag
K1 O7 2.7601(13) . ?
K1 O1 2.7744(19) . ?
K1 O2 2.819(2) . ?
K1 O3 2.841(2) . ?
K1 O4 2.869(2) . ?
K1 O5 2.897(3) . ?
K1 O6 2.854(2) . ?
K1 O1A 2.810(4) . ?
K1 O4A 2.913(4) . ?
K1 O5A 2.789(4) . ?
K1 O6A 2.839(4) . ?
K1 O10 2.826(4) . ?
O7 C43 1.417(3) . ?
O7 C44 1.428(3) . ?
O8 C45 1.415(3) . ?
O8 C46 1.421(2) . ?
O9 C47 1.426(3) . ?
O9 C48 1.425(3) . ?
C43 H43A 0.9900 . ?
C43 H43B 0.9900 . ?
C43 C48 1.504(3) 3_666 ?
C44 H44A 0.9900 . ?
C44 H44B 0.9900 . ?
C44 C45 1.488(4) . ?
C45 H45A 0.9900 . ?
C45 H45B 0.9900 . ?
C46 H46A 0.9900 . ?
C46 H46B 0.9900 . ?
C46 C47 1.490(3) . ?
C47 H47A 0.9900 . ?
C47 H47B 0.9900 . ?
C48 H48A 0.9900 . ?
C48 H48B 0.9900 . ?
O1 C31 1.415(3) . ?
O1 C42 1.415(3) . ?
O2 C32 1.418(3) . ?
O2 C33 1.413(3) . ?
O3 C34 1.413(3) . ?
O3 C35 1.416(4) . ?
O4 C36 1.412(3) . ?
O4 C37 1.413(3) . ?
O5 C38 1.412(3) . ?
O5 C39 1.405(3) . ?
O6 C40 1.407(3) . ?
O6 C41 1.408(3) . ?
C31 H31A 0.9900 . ?
C31 H31B 0.9900 . ?
C31 C32 1.500(4) . ?
C32 H32A 0.9900 . ?
C32 H32B 0.9900 . ?
C33 H33A 0.9900 . ?
C33 H33B 0.9900 . ?
C33 C34 1.501(4) . ?
C34 H34A 0.9900 . ?
C34 H34B 0.9900 . ?
C35 H35A 0.9900 . ?
C35 H35B 0.9900 . ?
C35 C36 1.496(4) . ?
C36 H36A 0.9900 . ?
C36 H36B 0.9900 . ?
C37 H37A 0.9900 . ?
C37 H37B 0.9900 . ?
C37 C38 1.494(4) . ?
C38 H38A 0.9900 . ?
C38 H38B 0.9900 . ?
C39 H39A 0.9900 . ?
C39 H39B 0.9900 . ?
C39 C40 1.493(4) . ?
C40 H40A 0.9900 . ?
C40 H40B 0.9900 . ?
C41 H41A 0.9900 . ?
C41 H41B 0.9900 . ?
C41 C42 1.500(4) . ?
C42 H42A 0.9900 . ?
C42 H42B 0.9900 . ?
O1A C31A 1.406(4) . ?
O1A C42A 1.408(4) . ?
O3A C34A 1.415(4) . ?
O3A C35A 1.417(4) . ?
O4A C36A 1.414(4) . ?
O4A C37A 1.413(4) . ?
O5A C38A 1.409(4) . ?
O5A C39A 1.409(4) . ?
O6A C40A 1.407(4) . ?
O6A C41A 1.409(4) . ?
O10 C32A 1.412(4) . ?
O10 C33A 1.411(4) . ?
C31A H31C 0.9900 . ?
C31A H31D 0.9900 . ?
C31A C32A 1.500(5) . ?
C32A H32C 0.9900 . ?
C32A H32D 0.9900 . ?
C33A H33C 0.9900 . ?
C33A H33D 0.9900 . ?
C33A C34A 1.498(5) . ?
C34A H34C 0.9900 . ?
C34A H34D 0.9900 . ?
C35A H35C 0.9900 . ?
C35A H35D 0.9900 . ?
C35A C36A 1.501(5) . ?
C36A H36C 0.9900 . ?
C36A H36D 0.9900 . ?
C37A H37C 0.9900 . ?
C37A H37D 0.9900 . ?
C37A C38A 1.498(5) . ?
C38A H38C 0.9900 . ?
C38A H38D 0.9900 . ?
C39A H39C 0.9900 . ?
C39A H39D 0.9900 . ?
C39A C40A 1.495(5) . ?
C40A H40C 0.9900 . ?
C40A H40D 0.9900 . ?
C41A H41C 0.9900 . ?
C41A H41D 0.9900 . ?
C41A C42A 1.495(5) . ?
C42A H42C 0.9900 . ?
C42A H42D 0.9900 . ?
Cl1 Be1 1.9669(17) . ?
Si1 N1 1.7190(11) . ?
Si1 C1 1.8761(18) . ?
Si1 C3 1.8835(18) . ?
Si1 C4 1.8792(17) . ?
Si2 N2 1.7233(12) . ?
Si2 C2 1.879(2) . ?
Si2 C17 1.8810(18) . ?
Si2 C18 1.8794(18) . ?
N1 C5 1.4272(17) . ?
N1 Be1 1.612(2) . ?
N2 C19 1.4316(18) . ?
N2 Be1 1.6140(19) . ?
C1 H1A 0.9900 . ?
C1 H1B 0.9900 . ?
C1 C2 1.539(2) . ?
C2 H2A 0.9900 . ?
C2 H2B 0.9900 . ?
C3 H3A 0.9800 . ?
C3 H3B 0.9800 . ?
C3 H3C 0.9800 . ?
C4 H4A 0.9800 . ?
C4 H4B 0.9800 . ?
C4 H4C 0.9800 . ?
C5 C6 1.410(2) . ?
C5 C10 1.412(2) . ?
C6 C7 1.396(2) . ?
C6 C11 1.515(2) . ?
C7 H7 0.9500 . ?
C7 C8 1.379(2) . ?
C8 H8 0.9500 . ?
C8 C9 1.384(2) . ?
C9 H9 0.9500 . ?
C9 C10 1.392(2) . ?
C10 C14 1.518(2) . ?
C11 H11 1.0000 . ?
C11 C12 1.533(2) . ?
C11 C13 1.520(2) . ?
C12 H12A 0.9800 . ?
C12 H12B 0.9800 . ?
C12 H12C 0.9800 . ?
C13 H13A 0.9800 . ?
C13 H13B 0.9800 . ?
C13 H13C 0.9800 . ?
C14 H14 1.0000 . ?
C14 C15 1.518(2) . ?
C14 C16 1.526(2) . ?
C15 H15A 0.9800 . ?
C15 H15B 0.9800 . ?
C15 H15C 0.9800 . ?
C16 H16A 0.9800 . ?
C16 H16B 0.9800 . ?
C16 H16C 0.9800 . ?
C17 H17A 0.9800 . ?
C17 H17B 0.9800 . ?
C17 H17C 0.9800 . ?
C18 H18A 0.99(3) . ?
C18 H18B 0.92(3) . ?
C18 H18C 0.89(3) . ?
C19 C20 1.409(2) . ?
C19 C24 1.409(2) . ?
C20 C21 1.393(2) . ?
C20 C25 1.521(2) . ?
C21 H21 0.9500 . ?
C21 C22 1.379(3) . ?
C22 H22 0.9500 . ?
C22 C23 1.377(3) . ?
C23 H23 0.9500 . ?
C23 C24 1.393(2) . ?
C24 C28 1.510(3) . ?
C25 H25 1.0000 . ?
C25 C26 1.532(3) . ?
C25 C27 1.530(2) . ?
C26 H26A 0.9800 . ?
C26 H26B 0.9800 . ?
C26 H26C 0.9800 . ?
C27 H27A 0.9800 . ?
C27 H27B 0.9800 . ?
C27 H27C 0.9800 . ?
C28 H28 1.0000 . ?
C28 C29 1.527(3) . ?
C28 C30 1.526(3) . ?
C29 H29A 0.9800 . ?
C29 H29B 0.9800 . ?
C29 H29C 0.9800 . ?
C30 H30A 0.9800 . ?
C30 H30B 0.9800 . ?
C30 H30C 0.9800 . ?

loop_
_geom_torsion_atom_site_label_1
_geom_torsion_atom_site_label_2
_geom_torsion_atom_site_label_3
_geom_torsion_atom_site_label_4
_geom_torsion
_geom_torsion_site_symmetry_1
_geom_torsion_site_symmetry_2
_geom_torsion_site_symmetry_3
_geom_torsion_site_symmetry_4
_geom_torsion_publ_flag
K1 O7 C43 C48 -105.0(2) . . . 3_666 ?
K1 O7 C44 C45 6.1(2) . . . . ?
K1 O8 C45 C44 -71.48(18) . . . . ?
K1 O8 C46 C47 -75.37(19) . . . . ?
K1 O1 C31 C32 33.4(4) . . . . ?
K1 O1 C42 C41 -43.4(3) . . . . ?
K1 O2 C32 C31 63.2(3) . . . . ?
K1 O2 C33 C34 -59.5(4) . . . . ?
K1 O3 C34 C33 -38.8(4) . . . . ?
K1 O3 C35 C36 37.0(6) . . . . ?
K1 O4 C36 C35 58.4(4) . . . . ?
K1 O4 C37 C38 -59.1(4) . . . . ?
K1 O5 C38 C37 -36.5(4) . . . . ?
K1 O5 C39 C40 38.7(4) . . . . ?
K1 O6 C40 C39 58.2(3) . . . . ?
K1 O6 C41 C42 -52.4(3) . . . . ?
K1 O1A C31A C32A 37.6(6) . . . . ?
K1 O1A C42A C41A -41.6(7) . . . . ?
K1 O3A C34A C33A -34.4(8) . . . . ?
K1 O3A C35A C36A 42.9(7) . . . . ?
K1 O4A C36A C35A 51.9(10) . . . . ?
K1 O4A C37A C38A -62.4(6) . . . . ?
K1 O5A C38A C37A -29.8(8) . . . . ?
K1 O5A C39A C40A 36.2(6) . . . . ?
K1 O6A C40A C39A 59.8(6) . . . . ?
K1 O6A C41A C42A -56.2(5) . . . . ?
K1 O10 C32A C31A 59.9(6) . . . . ?
K1 O10 C33A C34A -63.6(6) . . . . ?
O7 C44 C45 K1 -4.12(16) . . . . ?
O7 C44 C45 O8 51.6(3) . . . . ?
O8 C46 C47 O9 178.38(15) . . . . ?
C43 O7 C44 C45 -172.71(18) . . . . ?
C44 O7 C43 C48 73.8(3) . . . 3_666 ?
C45 O8 C46 C47 170.49(19) . . . . ?
C46 O8 C45 K1 130.50(16) . . . . ?
C46 O8 C45 C44 59.0(3) . . . . ?
C47 O9 C48 C43 174.7(2) . . . 3_666 ?
C48 O9 C47 C46 -168.29(18) . . . . ?
O1 C31 C32 K1 -22.9(3) . . . . ?
O1 C31 C32 O2 -66.4(4) . . . . ?
O2 C33 C34 O3 65.5(4) . . . . ?
O3 C35 C36 O4 -63.7(6) . . . . ?
O4 C37 C38 O5 64.3(5) . . . . ?
O5 C39 C40 O6 -64.0(4) . . . . ?
O6 C41 C42 O1 63.3(4) . . . . ?
C31 O1 C42 C41 177.2(3) . . . . ?
C32 O2 C33 C34 178.6(3) . . . . ?
C33 O2 C32 K1 124.3(3) . . . . ?
C33 O2 C32 C31 -172.5(3) . . . . ?
C34 O3 C35 C36 -178.5(4) . . . . ?
C35 O3 C34 C33 176.5(4) . . . . ?
C36 O4 C37 C38 174.2(3) . . . . ?
C37 O4 C36 C35 -174.9(4) . . . . ?
C38 O5 C39 C40 177.5(3) . . . . ?
C39 O5 C38 C37 -175.6(3) . . . . ?
C40 O6 C41 C42 178.5(3) . . . . ?
C41 O6 C40 C39 -173.0(3) . . . . ?
C42 O1 C31 C32 173.3(3) . . . . ?
O1A C31A C32A O10 -65.3(7) . . . . ?
O3A C35A C36A O4A -62.5(11) . . . . ?
O4A C37A C38A O5A 63.8(8) . . . . ?
O5A C39A C40A O6A -64.1(8) . . . . ?
O6A C41A C42A O1A 65.1(7) . . . . ?
O10 C33A C34A O3A 66.4(8) . . . . ?
C31A O1A C42A C41A 178.9(5) . . . . ?
C32A O10 C33A C34A 169.9(6) . . . . ?
C33A O10 C32A C31A -174.0(5) . . . . ?
C34A O3A C35A C36A -176.1(7) . . . . ?
C35A O3A C34A C33A -176.0(6) . . . . ?
C36A O4A C37A C38A 169.1(8) . . . . ?
C37A O4A C36A C35A 175.2(7) . . . . ?
C38A O5A C39A C40A -178.3(6) . . . . ?
C39A O5A C38A C37A -174.2(6) . . . . ?
C40A O6A C41A C42A 179.4(6) . . . . ?
C41A O6A C40A C39A -175.6(5) . . . . ?
C42A O1A C31A C32A 177.6(5) . . . . ?
Si1 N1 C5 C6 -83.96(14) . . . . ?
Si1 N1 C5 C10 97.44(13) . . . . ?
Si1 N1 Be1 Cl1 152.68(8) . . . . ?
Si1 N1 Be1 N2 -27.2(2) . . . . ?
Si1 C1 C2 Si2 73.14(18) . . . . ?
Si2 N2 C19 C20 -87.78(15) . . . . ?
Si2 N2 C19 C24 92.73(14) . . . . ?
Si2 N2 Be1 Cl1 156.40(8) . . . . ?
Si2 N2 Be1 N1 -23.7(2) . . . . ?
N1 Si1 C1 C2 -68.71(15) . . . . ?
N1 C5 C6 C7 179.77(12) . . . . ?
N1 C5 C6 C11 -2.7(2) . . . . ?
N1 C5 C10 C9 177.63(12) . . . . ?
N1 C5 C10 C14 -1.0(2) . . . . ?
N2 Si2 C2 C1 -67.12(15) . . . . ?
N2 Si2 C18 K1 -155.29(12) . . . 2_556 ?
N2 C19 C20 C21 -178.89(15) . . . . ?
N2 C19 C20 C25 0.6(2) . . . . ?
N2 C19 C24 C23 178.78(14) . . . . ?
N2 C19 C24 C28 0.2(2) . . . . ?
C1 Si1 N1 C5 -124.23(11) . . . . ?
C1 Si1 N1 Be1 55.86(13) . . . . ?
C2 Si2 N2 C19 -127.66(12) . . . . ?
C2 Si2 N2 Be1 53.62(14) . . . . ?
C2 Si2 C18 K1 -32.30(17) . . . 2_556 ?
C3 Si1 N1 C5 114.85(12) . . . . ?
C3 Si1 N1 Be1 -65.06(14) . . . . ?
C3 Si1 C1 C2 56.16(16) . . . . ?
C4 Si1 N1 C5 -5.79(13) . . . . ?
C4 Si1 N1 Be1 174.30(12) . . . . ?
C4 Si1 C1 C2 170.30(14) . . . . ?
C5 N1 Be1 Cl1 -27.23(16) . . . . ?
C5 N1 Be1 N2 152.85(14) . . . . ?
C5 C6 C7 C8 2.7(2) . . . . ?
C5 C6 C11 C12 -120.43(16) . . . . ?
C5 C6 C11 C13 116.36(17) . . . . ?
C5 C10 C14 C15 110.38(16) . . . . ?
C5 C10 C14 C16 -124.61(15) . . . . ?
C6 C5 C10 C9 -1.0(2) . . . . ?
C6 C5 C10 C14 -179.65(13) . . . . ?
C6 C7 C8 C9 -1.0(2) . . . . ?
C7 C6 C11 C12 57.12(18) . . . . ?
C7 C6 C11 C13 -66.1(2) . . . . ?
C7 C8 C9 C10 -1.7(2) . . . . ?
C8 C9 C10 C5 2.7(2) . . . . ?
C8 C9 C10 C14 -178.63(14) . . . . ?
C9 C10 C14 C15 -68.26(19) . . . . ?
C9 C10 C14 C16 56.75(19) . . . . ?
C10 C5 C6 C7 -1.61(19) . . . . ?
C10 C5 C6 C11 175.92(13) . . . . ?
C11 C6 C7 C8 -174.92(14) . . . . ?
C17 Si2 N2 C19 110.89(12) . . . . ?
C17 Si2 N2 Be1 -67.84(14) . . . . ?
C17 Si2 C2 C1 58.33(15) . . . . ?
C17 Si2 C18 K1 80.45(17) . . . 2_556 ?
C18 Si2 N2 C19 -9.10(15) . . . . ?
C18 Si2 N2 Be1 172.18(13) . . . . ?
C18 Si2 C2 C1 170.99(14) . . . . ?
C19 N2 Be1 Cl1 -22.35(17) . . . . ?
C19 N2 Be1 N1 157.57(14) . . . . ?
C19 C20 C21 C22 -0.1(3) . . . . ?
C19 C20 C25 C26 -122.05(17) . . . . ?
C19 C20 C25 C27 114.38(18) . . . . ?
C19 C24 C28 C29 -124.70(17) . . . . ?
C19 C24 C28 C30 110.29(18) . . . . ?
C20 C19 C24 C23 -0.7(2) . . . . ?
C20 C19 C24 C28 -179.31(15) . . . . ?
C20 C21 C22 C23 -0.2(3) . . . . ?
C21 C20 C25 C26 57.4(2) . . . . ?
C21 C20 C25 C27 -66.1(2) . . . . ?
C21 C22 C23 C24 0.1(3) . . . . ?
C22 C23 C24 C19 0.4(3) . . . . ?
C22 C23 C24 C28 178.99(17) . . . . ?
C23 C24 C28 C29 56.7(2) . . . . ?
C23 C24 C28 C30 -68.3(2) . . . . ?
C24 C19 C20 C21 0.6(2) . . . . ?
C24 C19 C20 C25 -179.92(14) . . . . ?
C25 C20 C21 C22 -179.63(17) . . . . ?
Be1 N1 C5 C6 95.96(15) . . . . ?
Be1 N1 C5 C10 -82.65(15) . . . . ?
Be1 N2 C19 C20 91.08(16) . . . . ?
Be1 N2 C19 C24 -88.41(16) . . . . ?
